data_4334283
loop_
_publ_author_name
'Alexander Yu. Makarov'
'Frank Blockhuys'
'Irina Yu. Bagryanskaya'
'Yuri V. Gatilov'
'Makhmut M. Shakirov'
'Andrey V. Zibarev'

_publ_contact_author_email bagryan@nioch.nsc.ru
_publ_contact_author_name 'Dr. I. Yu. Bagryanskaya'
_publ_section_title
;
 Experimental and Computational Study on the Structure and Properties of
 Herz Cations and Radicals: 1,2,3-Benzodithiazolium,
 1,2,3-Benzodithiazolyl, and Their Se Congeners
;
_journal_name_full 'Inorganic Chemistry'
_journal_page_first 3699
_journal_page_last 3710
_journal_paper_doi 10.1021/ic302203t
_journal_volume 52
_journal_year 2013
_chemical_formula_moiety
;
 3<C6 H4 N1 S2 1+>, 2<Sb Cl6 1->, 1<Cl 1->
;
_chemical_formula_sum 'C18 H12 Cl13 N3 S6 Sb2'
_chemical_formula_weight 1167.10
_chemical_melting_point 440
_chemical_name_systematic
; 
 tris(1,2,3-benzodithiazolium) chloride bis(hexachloroantimonate) 
;
_space_group_IT_number 2
_symmetry_cell_setting triclinic
_symmetry_space_group_name_Hall '-P 1'
_symmetry_space_group_name_H-M 'P -1'
_atom_sites_solution_hydrogens geom
_atom_sites_solution_primary direct
_atom_sites_solution_secondary difmap
_audit_creation_method SHELXL-97
_cell_angle_alpha 87.751(4)
_cell_angle_beta 85.952(4)
_cell_angle_gamma 87.492(4)
_cell_formula_units_Z 4
_cell_length_a 14.9341(11)
_cell_length_b 15.8102(10)
_cell_length_c 16.0843(11)
_cell_measurement_reflns_used 9475
_cell_measurement_temperature 173(2)
_cell_measurement_theta_max 28.53
_cell_measurement_theta_min 2.32
_cell_volume 3782.1(4)
_computing_cell_refinement 'Bruker SAINT'
_computing_data_collection 'Bruker APEX2'
_computing_data_reduction 'Bruker SAINT'
_computing_molecular_graphics 'Bruker SHELXTL'
_computing_publication_material 'Bruker SHELXTL'
_computing_structure_refinement 'SHELXL-97 (Sheldrick, 2008)'
_computing_structure_solution 'SHELXS-97 (Sheldrick, 2008)'
_diffrn_ambient_temperature 173(2)
_diffrn_measured_fraction_theta_full 0.990
_diffrn_measured_fraction_theta_max 0.990
_diffrn_measurement_device_type 'Bruker APEX-II CCD'
_diffrn_measurement_method '\f and \w scans'
_diffrn_radiation_monochromator graphite
_diffrn_radiation_source 'sealed tube'
_diffrn_radiation_type MoK\a
_diffrn_radiation_wavelength 0.71073
_diffrn_reflns_av_R_equivalents 0.0517
_diffrn_reflns_av_sigmaI/netI 0.0363
_diffrn_reflns_limit_h_max 20
_diffrn_reflns_limit_h_min -20
_diffrn_reflns_limit_k_max 21
_diffrn_reflns_limit_k_min -18
_diffrn_reflns_limit_l_max 21
_diffrn_reflns_limit_l_min -21
_diffrn_reflns_number 194388
_diffrn_reflns_theta_full 28.83
_diffrn_reflns_theta_max 28.83
_diffrn_reflns_theta_min 1.27
_diffrn_standards_number 0
_exptl_absorpt_coefficient_mu 2.699
_exptl_absorpt_correction_T_max 0.7458
_exptl_absorpt_correction_T_min 0.5528
_exptl_absorpt_correction_type multi-scan
_exptl_absorpt_process_details SADABS
_exptl_crystal_colour black
_exptl_crystal_density_diffrn 2.050
_exptl_crystal_description plate
_exptl_crystal_F_000 2240
_exptl_crystal_size_max 0.15
_exptl_crystal_size_mid 0.13
_exptl_crystal_size_min 0.02
_refine_diff_density_max 1.702
_refine_diff_density_min -1.283
_refine_diff_density_rms 0.178
_refine_ls_extinction_method none
_refine_ls_goodness_of_fit_ref 1.200
_refine_ls_hydrogen_treatment constr
_refine_ls_matrix_type full
_refine_ls_number_parameters 757
_refine_ls_number_reflns 19591
_refine_ls_number_restraints 0
_refine_ls_restrained_S_all 1.200
_refine_ls_R_factor_all 0.0949
_refine_ls_R_factor_gt 0.0469
_refine_ls_shift/su_max 0.001
_refine_ls_shift/su_mean 0.000
_refine_ls_structure_factor_coef Fsqd
_refine_ls_weighting_details 'calc w=1/[\s^2^(Fo^2^)+(0.0000P)^2^+30.4969P] where P=(Fo^2^+2Fc^2^)/3'
_refine_ls_weighting_scheme calc
_refine_ls_wR_factor_gt 0.0823
_refine_ls_wR_factor_ref 0.1111
_reflns_number_gt 13643
_reflns_number_total 19591
_reflns_threshold_expression >2sigma(I)
_cod_data_source_file ic302203t_si_001_2.cif
_cod_data_source_block zm354
_cod_original_sg_symbol_H-M 'P -1 '
_cod_database_code 4334283

loop_
_symmetry_equiv_pos_as_xyz
'x, y, z'
'-x, -y, -z'

loop_
_atom_site_label
_atom_site_type_symbol
_atom_site_fract_x
_atom_site_fract_y
_atom_site_fract_z
_atom_site_U_iso_or_equiv
_atom_site_adp_type
_atom_site_occupancy
_atom_site_symmetry_multiplicity
_atom_site_calc_flag
_atom_site_refinement_flags
Sb1D Sb 0.27798(3) 0.82080(2) 0.31384(3) 0.02916(9) Uani 1 1 d .
Cl6D Cl 0.43522(13) 0.80297(12) 0.28953(17) 0.0637(6) Uani 1 1 d .
Cl5D Cl 0.26316(16) 0.67388(11) 0.29914(13) 0.0562(5) Uani 1 1 d .
Cl4D Cl 0.29421(13) 0.96754(10) 0.32888(12) 0.0468(4) Uani 1 1 d .
Cl3D Cl 0.12159(12) 0.84098(13) 0.33972(14) 0.0560(5) Uani 1 1 d .
Cl2D Cl 0.29292(15) 0.79552(13) 0.45772(11) 0.0541(5) Uani 1 1 d .
Cl1D Cl 0.26471(18) 0.84553(15) 0.16947(12) 0.0661(6) Uani 1 1 d .
Sb1C Sb 0.17365(3) 0.75220(2) -0.15505(2) 0.02614(9) Uani 1 1 d .
Cl6C Cl 0.17024(12) 0.90056(9) -0.18118(10) 0.0365(3) Uani 1 1 d .
Cl5C Cl 0.18199(11) 0.60284(9) -0.13242(11) 0.0390(4) Uani 1 1 d .
Cl4C Cl 0.20847(12) 0.76995(10) -0.01555(9) 0.0393(4) Uani 1 1 d .
Cl3C Cl 0.32882(10) 0.74764(10) -0.19563(11) 0.0380(4) Uani 1 1 d .
Cl2C Cl 0.01912(11) 0.75875(12) -0.11138(13) 0.0484(4) Uani 1 1 d .
Cl1C Cl 0.13637(13) 0.73538(11) -0.29388(11) 0.0436(4) Uani 1 1 d .
Sb1B Sb -0.19984(3) 0.75589(2) 0.21921(2) 0.02710(9) Uani 1 1 d .
Cl6B Cl -0.20269(12) 0.61145(10) 0.18736(12) 0.0422(4) Uani 1 1 d .
Cl5B Cl -0.19644(12) 0.90029(10) 0.25244(12) 0.0423(4) Uani 1 1 d .
Cl4B Cl -0.35347(12) 0.77625(12) 0.19545(12) 0.0466(4) Uani 1 1 d .
Cl3B Cl -0.16053(16) 0.79179(13) 0.07793(11) 0.0570(5) Uani 1 1 d .
Cl2B Cl -0.24354(11) 0.72030(10) 0.36078(10) 0.0364(3) Uani 1 1 d .
Cl1B Cl -0.04650(11) 0.73840(11) 0.24440(12) 0.0418(4) Uani 1 1 d .
Sb1A Sb 0.64211(3) 0.68308(2) -0.30069(3) 0.02757(9) Uani 1 1 d .
Cl6A Cl 0.64776(12) 0.53355(9) -0.30761(11) 0.0381(4) Uani 1 1 d .
Cl5A Cl 0.63871(12) 0.83172(10) -0.29373(14) 0.0502(5) Uani 1 1 d .
Cl4A Cl 0.51625(12) 0.69287(12) -0.38179(12) 0.0451(4) Uani 1 1 d .
Cl3A Cl 0.73844(12) 0.69112(12) -0.42446(12) 0.0487(4) Uani 1 1 d .
Cl2A Cl 0.76933(12) 0.67256(11) -0.22078(12) 0.0449(4) Uani 1 1 d .
Cl1A Cl 0.54674(12) 0.67088(13) -0.17765(11) 0.0483(4) Uani 1 1 d .
S1F S 0.21313(12) 1.10338(11) 0.50430(11) 0.0398(4) Uani 1 1 d .
S2F S 0.13405(13) 1.00483(11) 0.53529(12) 0.0427(4) Uani 1 1 d .
N3F N 0.2018(5) 0.9438(4) 0.5836(4) 0.0507(16) Uani 1 1 d .
C9F C 0.3018(5) 1.0561(5) 0.5495(4) 0.0440(17) Uani 1 1 d .
C7F C 0.3868(6) 1.0913(7) 0.5508(6) 0.066(3) Uani 1 1 d .
H7FA H 0.3991 1.1448 0.5245 0.080 Uiso 1 1 calc R
C4F C 0.3547(8) 0.9295(7) 0.6281(6) 0.082(4) Uani 1 1 d .
H4FA H 0.3449 0.8751 0.6534 0.099 Uiso 1 1 calc R
C6F C 0.4504(7) 1.0450(9) 0.5914(8) 0.095(4) Uani 1 1 d .
H6FA H 0.5078 1.0680 0.5938 0.114 Uiso 1 1 calc R
C8F C 0.2852(6) 0.9741(5) 0.5879(5) 0.052(2) Uani 1 1 d .
C5F C 0.4356(9) 0.9647(10) 0.6304(7) 0.104(5) Uani 1 1 d .
H5FA H 0.4824 0.9353 0.6581 0.125 Uiso 1 1 calc R
S2E S 0.36982(11) 0.50112(11) 0.03511(11) 0.0386(4) Uani 1 1 d .
S1E S 0.30641(11) 0.59619(11) 0.09950(11) 0.0378(4) Uani 1 1 d .
C8E C 0.2077(5) 0.4742(4) 0.0561(4) 0.0383(15) Uani 1 1 d .
C7E C 0.1241(5) 0.5875(5) 0.1309(5) 0.0494(19) Uani 1 1 d .
H7EA H 0.1220 0.6406 0.1567 0.059 Uiso 1 1 calc R
N3E N 0.2868(4) 0.4440(4) 0.0219(4) 0.0419(14) Uani 1 1 d .
C5E C 0.0503(5) 0.4647(6) 0.0857(5) 0.054(2) Uani 1 1 d .
H5EA H -0.0037 0.4355 0.0833 0.064 Uiso 1 1 calc R
C9E C 0.2050(4) 0.5518(4) 0.0970(4) 0.0357(14) Uani 1 1 d .
C4E C 0.1275(5) 0.4301(5) 0.0508(5) 0.0481(18) Uani 1 1 d .
H4EA H 0.1283 0.3778 0.0236 0.058 Uiso 1 1 calc R
C6E C 0.0470(5) 0.5429(6) 0.1256(6) 0.061(2) Uani 1 1 d .
H6EA H -0.0088 0.5652 0.1491 0.073 Uiso 1 1 calc R
S1D S 0.45301(11) 0.78562(10) 0.00142(11) 0.0349(3) Uani 1 1 d .
S2D S 0.58877(11) 0.77224(11) -0.00194(11) 0.0377(4) Uani 1 1 d .
N3D N 0.6145(4) 0.8558(4) -0.0525(4) 0.0467(15) Uani 1 1 d .
C8D C 0.5457(5) 0.9067(4) -0.0776(4) 0.0362(14) Uani 1 1 d .
C5D C 0.4840(6) 1.0281(5) -0.1474(5) 0.053(2) Uani 1 1 d .
H5DA H 0.4908 1.0792 -0.1798 0.064 Uiso 1 1 calc R
C9D C 0.4582(5) 0.8796(4) -0.0547(4) 0.0357(14) Uani 1 1 d .
C4D C 0.5579(6) 0.9827(5) -0.1251(5) 0.052(2) Uani 1 1 d .
H4DA H 0.6164 1.0015 -0.1410 0.062 Uiso 1 1 calc R
C7D C 0.3825(5) 0.9285(4) -0.0780(5) 0.0496(19) Uani 1 1 d .
H7DA H 0.3232 0.9113 -0.0625 0.059 Uiso 1 1 calc R
C6D C 0.3974(6) 1.0011(5) -0.1236(5) 0.058(2) Uani 1 1 d .
H6DA H 0.3472 1.0350 -0.1402 0.069 Uiso 1 1 calc R
Cl1F Cl 0.51081(11) 0.61802(10) 0.07836(10) 0.0363(3) Uani 1 1 d .
S2C S 0.07558(11) 0.70270(11) 0.50143(11) 0.0388(4) Uani 1 1 d .
S1C S -0.05005(11) 0.69287(10) 0.46554(11) 0.0359(4) Uani 1 1 d .
N3C N 0.1205(4) 0.6186(4) 0.4647(4) 0.0509(16) Uani 1 1 d .
C8C C 0.0681(4) 0.5703(4) 0.4236(4) 0.0365(15) Uani 1 1 d .
C7C C -0.0828(5) 0.5510(4) 0.3782(5) 0.0490(19) Uani 1 1 d .
H7CA H -0.1444 0.5683 0.3765 0.059 Uiso 1 1 calc R
C6C C -0.0494(6) 0.4786(5) 0.3409(5) 0.056(2) Uani 1 1 d .
H6CA H -0.0884 0.4466 0.3114 0.067 Uiso 1 1 calc R
C5C C 0.0396(6) 0.4506(5) 0.3447(5) 0.053(2) Uani 1 1 d .
H5CA H 0.0595 0.3994 0.3190 0.064 Uiso 1 1 calc R
C9C C -0.0231(4) 0.5989(4) 0.4190(4) 0.0340(14) Uani 1 1 d .
C4C C 0.0988(6) 0.4946(5) 0.3843(5) 0.055(2) Uani 1 1 d .
H4CA H 0.1598 0.4751 0.3857 0.066 Uiso 1 1 calc R
S1B S 0.40776(11) 0.48703(10) -0.22215(10) 0.0330(3) Uani 1 1 d .
S2B S 0.48430(12) 0.38711(10) -0.26366(11) 0.0374(4) Uani 1 1 d .
C5B C 0.3363(5) 0.5444(5) -0.4845(4) 0.0449(17) Uani 1 1 d .
H5BA H 0.3217 0.5566 -0.5404 0.054 Uiso 1 1 calc R
C9B C 0.3767(4) 0.5137(4) -0.3199(4) 0.0282(12) Uani 1 1 d .
N3B N 0.4678(4) 0.3958(4) -0.3602(4) 0.0405(13) Uani 1 1 d .
C6B C 0.3003(5) 0.5969(5) -0.4204(5) 0.0435(17) Uani 1 1 d .
H6BA H 0.2619 0.6440 -0.4345 0.052 Uiso 1 1 calc R
C7B C 0.3185(5) 0.5826(4) -0.3396(4) 0.0395(15) Uani 1 1 d .
H7BA H 0.2925 0.6182 -0.2973 0.047 Uiso 1 1 calc R
C8B C 0.4130(4) 0.4600(4) -0.3831(4) 0.0337(14) Uani 1 1 d .
C4B C 0.3919(5) 0.4765(5) -0.4668(4) 0.0437(17) Uani 1 1 d .
H4BA H 0.4160 0.4409 -0.5098 0.052 Uiso 1 1 calc R
S2A S 0.12371(12) 1.13940(11) 0.27888(11) 0.0379(4) Uani 1 1 d .
S1A S 0.03133(11) 1.04918(11) 0.28463(10) 0.0359(4) Uani 1 1 d .
C9A C 0.0656(4) 1.0165(4) 0.1870(4) 0.0267(12) Uani 1 1 d .
N3A N 0.1701(4) 1.1244(3) 0.1888(3) 0.0368(12) Uani 1 1 d .
C4A C 0.1703(4) 1.0421(4) 0.0649(4) 0.0349(14) Uani 1 1 d .
H4AA H 0.2187 1.0714 0.0371 0.042 Uiso 1 1 calc R
C8A C 0.1370(4) 1.0625(4) 0.1469(4) 0.0282(12) Uani 1 1 d .
C5A C 0.1308(5) 0.9795(5) 0.0279(4) 0.0431(17) Uani 1 1 d .
H5AA H 0.1517 0.9654 -0.0272 0.052 Uiso 1 1 calc R
C7A C 0.0270(4) 0.9511(4) 0.1473(5) 0.0404(16) Uani 1 1 d .
H7AA H -0.0201 0.9196 0.1743 0.048 Uiso 1 1 calc R
C6A C 0.0602(5) 0.9347(5) 0.0681(5) 0.0473(18) Uani 1 1 d .
H6AA H 0.0345 0.8915 0.0392 0.057 Uiso 1 1 calc R
Cl1E Cl -0.02194(12) 0.85931(11) 0.55184(10) 0.0410(4) Uani 1 1 d .

loop_
_atom_site_aniso_label
_atom_site_aniso_U_11
_atom_site_aniso_U_22
_atom_site_aniso_U_33
_atom_site_aniso_U_23
_atom_site_aniso_U_13
_atom_site_aniso_U_12
Sb1D 0.0359(2) 0.02028(18) 0.0311(2) -0.00327(15) 0.00042(17) -0.00098(16)
Cl6D 0.0359(10) 0.0356(9) 0.1145(19) 0.0068(10) 0.0190(11) 0.0074(8)
Cl5D 0.0877(15) 0.0243(8) 0.0567(11) -0.0101(7) 0.0050(10) -0.0121(9)
Cl4D 0.0543(11) 0.0190(7) 0.0660(12) -0.0060(7) 0.0064(9) -0.0017(7)
Cl3D 0.0328(9) 0.0542(11) 0.0787(14) 0.0239(10) -0.0015(9) -0.0034(8)
Cl2D 0.0760(14) 0.0513(11) 0.0367(9) 0.0005(8) -0.0163(9) -0.0026(10)
Cl1D 0.1035(18) 0.0662(14) 0.0289(9) 0.0011(9) -0.0047(10) -0.0104(12)
Sb1C 0.0277(2) 0.02044(18) 0.0304(2) -0.00333(15) -0.00418(16) 0.00234(15)
Cl6C 0.0505(10) 0.0201(7) 0.0388(8) 0.0000(6) -0.0073(7) 0.0040(6)
Cl5C 0.0396(9) 0.0189(7) 0.0577(10) 0.0011(6) 0.0004(7) 0.0009(6)
Cl4C 0.0580(11) 0.0334(8) 0.0265(7) -0.0011(6) -0.0061(7) 0.0046(7)
Cl3C 0.0273(8) 0.0395(8) 0.0472(9) -0.0076(7) 0.0002(7) -0.0016(6)
Cl2C 0.0278(8) 0.0450(10) 0.0702(12) 0.0002(9) 0.0060(8) 0.0054(7)
Cl1C 0.0552(11) 0.0410(9) 0.0372(9) -0.0114(7) -0.0199(8) 0.0062(8)
Sb1B 0.0305(2) 0.02206(18) 0.0287(2) 0.00060(15) -0.00073(16) -0.00485(15)
Cl6B 0.0452(9) 0.0263(7) 0.0560(10) -0.0090(7) 0.0004(8) -0.0096(7)
Cl5B 0.0477(10) 0.0233(7) 0.0556(10) -0.0043(7) 0.0020(8) -0.0042(7)
Cl4B 0.0366(9) 0.0453(10) 0.0589(11) 0.0100(8) -0.0152(8) -0.0042(7)
Cl3B 0.0827(15) 0.0564(12) 0.0300(9) 0.0078(8) 0.0089(9) -0.0112(10)
Cl2B 0.0389(8) 0.0390(8) 0.0301(8) 0.0051(6) 0.0021(6) -0.0012(7)
Cl1B 0.0282(8) 0.0395(9) 0.0573(11) 0.0011(8) 0.0007(7) -0.0063(7)
Sb1A 0.0260(2) 0.01954(18) 0.0371(2) -0.00234(15) -0.00077(16) -0.00152(15)
Cl6A 0.0484(9) 0.0174(6) 0.0472(9) -0.0025(6) 0.0091(7) -0.0052(6)
Cl5A 0.0458(10) 0.0193(7) 0.0881(14) -0.0070(8) -0.0225(10) 0.0019(7)
Cl4A 0.0364(9) 0.0462(10) 0.0550(11) -0.0095(8) -0.0154(8) -0.0006(7)
Cl3A 0.0454(10) 0.0471(10) 0.0497(10) 0.0161(8) 0.0131(8) -0.0009(8)
Cl2A 0.0393(9) 0.0363(9) 0.0609(11) 0.0031(8) -0.0208(8) -0.0002(7)
Cl1A 0.0416(10) 0.0600(11) 0.0425(10) -0.0170(8) 0.0107(8) -0.0002(8)
S1F 0.0423(10) 0.0354(9) 0.0423(9) -0.0035(7) -0.0048(8) -0.0053(7)
S2F 0.0497(11) 0.0342(9) 0.0439(10) 0.0014(7) 0.0017(8) -0.0076(8)
N3F 0.068(5) 0.044(4) 0.039(3) -0.003(3) -0.005(3) 0.014(3)
C9F 0.044(4) 0.051(4) 0.038(4) -0.018(3) -0.005(3) 0.007(3)
C7F 0.050(5) 0.078(6) 0.074(6) -0.036(5) -0.004(4) 0.001(5)
C4F 0.103(9) 0.093(8) 0.050(5) -0.012(5) -0.029(5) 0.057(7)
C6F 0.057(6) 0.130(11) 0.104(9) -0.067(8) -0.032(6) 0.028(7)
C8F 0.064(5) 0.052(5) 0.039(4) -0.014(3) -0.010(4) 0.025(4)
C5F 0.088(9) 0.153(13) 0.072(7) -0.051(8) -0.042(7) 0.075(9)
S2E 0.0318(8) 0.0351(9) 0.0490(10) -0.0084(7) -0.0005(7) -0.0007(7)
S1E 0.0347(9) 0.0363(9) 0.0422(9) -0.0037(7) 0.0003(7) -0.0007(7)
C8E 0.043(4) 0.040(4) 0.032(3) 0.009(3) -0.007(3) -0.003(3)
C7E 0.043(4) 0.057(5) 0.047(4) -0.003(4) 0.005(3) 0.008(4)
N3E 0.037(3) 0.035(3) 0.053(4) -0.002(3) -0.002(3) -0.002(2)
C5E 0.041(4) 0.065(5) 0.055(5) 0.016(4) -0.005(4) -0.013(4)
C9E 0.032(3) 0.041(4) 0.034(3) 0.006(3) -0.002(3) -0.002(3)
C4E 0.046(4) 0.044(4) 0.055(5) 0.003(3) -0.005(4) -0.009(3)
C6E 0.037(4) 0.077(6) 0.067(6) 0.014(5) 0.005(4) -0.005(4)
S1D 0.0345(8) 0.0272(7) 0.0427(9) 0.0038(7) -0.0027(7) -0.0031(6)
S2D 0.0340(9) 0.0366(9) 0.0430(9) 0.0029(7) -0.0067(7) -0.0032(7)
N3D 0.041(3) 0.048(4) 0.052(4) 0.001(3) -0.001(3) -0.016(3)
C8D 0.043(4) 0.036(3) 0.030(3) 0.001(3) -0.003(3) -0.010(3)
C5D 0.084(6) 0.031(4) 0.045(4) 0.013(3) -0.014(4) -0.012(4)
C9D 0.042(4) 0.029(3) 0.037(4) -0.001(3) -0.005(3) -0.006(3)
C4D 0.070(6) 0.037(4) 0.048(4) 0.008(3) 0.003(4) -0.023(4)
C7D 0.044(4) 0.031(4) 0.076(6) -0.002(4) -0.020(4) -0.003(3)
C6D 0.077(6) 0.031(4) 0.069(6) 0.007(4) -0.033(5) 0.001(4)
Cl1F 0.0363(8) 0.0301(8) 0.0427(9) 0.0023(6) -0.0053(7) -0.0019(6)
S2C 0.0341(9) 0.0379(9) 0.0451(10) 0.0026(7) -0.0104(7) -0.0020(7)
S1C 0.0303(8) 0.0305(8) 0.0475(10) -0.0055(7) -0.0050(7) 0.0016(6)
N3C 0.036(3) 0.048(4) 0.067(4) 0.000(3) -0.004(3) 0.010(3)
C8C 0.036(4) 0.034(3) 0.037(4) 0.008(3) 0.007(3) 0.002(3)
C7C 0.054(5) 0.031(4) 0.064(5) -0.006(3) -0.019(4) 0.002(3)
C6C 0.085(6) 0.031(4) 0.053(5) -0.004(3) -0.021(4) 0.004(4)
C5C 0.080(6) 0.033(4) 0.044(4) 0.001(3) 0.008(4) 0.004(4)
C9C 0.039(4) 0.026(3) 0.036(3) 0.003(3) 0.001(3) 0.004(3)
C4C 0.050(5) 0.043(4) 0.068(5) -0.003(4) 0.011(4) 0.017(4)
S1B 0.0343(8) 0.0321(8) 0.0322(8) -0.0015(6) -0.0020(6) 0.0012(6)
S2B 0.0443(10) 0.0248(7) 0.0427(9) 0.0001(7) -0.0028(7) 0.0028(7)
C5B 0.052(4) 0.052(4) 0.031(4) -0.002(3) -0.006(3) 0.000(4)
C9B 0.031(3) 0.022(3) 0.032(3) -0.008(2) 0.000(2) -0.006(2)
N3B 0.044(3) 0.035(3) 0.042(3) -0.007(2) -0.001(3) 0.004(3)
C6B 0.040(4) 0.043(4) 0.047(4) -0.003(3) -0.007(3) 0.006(3)
C7B 0.041(4) 0.037(4) 0.041(4) -0.008(3) -0.007(3) 0.006(3)
C8B 0.032(3) 0.033(3) 0.037(3) -0.007(3) -0.002(3) -0.004(3)
C4B 0.051(4) 0.047(4) 0.033(4) -0.008(3) -0.001(3) -0.001(3)
S2A 0.0391(9) 0.0357(9) 0.0403(9) -0.0089(7) -0.0052(7) -0.0060(7)
S1A 0.0362(9) 0.0352(8) 0.0364(9) -0.0071(7) 0.0026(7) -0.0054(7)
C9A 0.020(3) 0.031(3) 0.028(3) 0.001(2) -0.001(2) 0.002(2)
N3A 0.037(3) 0.034(3) 0.040(3) -0.002(2) -0.003(2) -0.007(2)
C4A 0.030(3) 0.038(3) 0.037(3) 0.000(3) -0.002(3) 0.002(3)
C8A 0.024(3) 0.022(3) 0.038(3) 0.000(2) -0.003(2) 0.003(2)
C5A 0.039(4) 0.049(4) 0.040(4) -0.011(3) 0.003(3) 0.011(3)
C7A 0.026(3) 0.039(4) 0.057(4) -0.013(3) 0.001(3) -0.007(3)
C6A 0.050(4) 0.038(4) 0.056(5) -0.019(3) -0.013(4) 0.001(3)
Cl1E 0.0441(9) 0.0411(9) 0.0387(9) -0.0104(7) -0.0054(7) 0.0016(7)

loop_
_atom_type_symbol
_atom_type_description
_atom_type_scat_dispersion_real
_atom_type_scat_dispersion_imag
_atom_type_scat_source
C C 0.0033 0.0016 'International Tables Vol C Tables 4.2.6.8 and 6.1.1.4'
H H 0.0000 0.0000 'International Tables Vol C Tables 4.2.6.8 and 6.1.1.4'
N N 0.0061 0.0033 'International Tables Vol C Tables 4.2.6.8 and 6.1.1.4'
S S 0.1246 0.1234 'International Tables Vol C Tables 4.2.6.8 and 6.1.1.4'
Cl Cl 0.1484 0.1585 'International Tables Vol C Tables 4.2.6.8 and 6.1.1.4'
Sb Sb -0.5866 1.5461 'International Tables Vol C Tables 4.2.6.8 and 6.1.1.4'

loop_
_geom_angle_atom_site_label_1
_geom_angle_atom_site_label_2
_geom_angle_atom_site_label_3
_geom_angle
Cl3D Sb1D Cl2D 89.94(8)
Cl3D Sb1D Cl6D 178.83(9)
Cl2D Sb1D Cl6D 89.53(9)
Cl3D Sb1D Cl1D 90.70(9)
Cl2D Sb1D Cl1D 179.35(9)
Cl6D Sb1D Cl1D 89.84(9)
Cl3D Sb1D Cl5D 91.00(8)
Cl2D Sb1D Cl5D 89.32(7)
Cl6D Sb1D Cl5D 90.04(8)
Cl1D Sb1D Cl5D 90.52(8)
Cl3D Sb1D Cl4D 89.49(7)
Cl2D Sb1D Cl4D 90.46(7)
Cl6D Sb1D Cl4D 89.47(7)
Cl1D Sb1D Cl4D 89.69(8)
Cl5D Sb1D Cl4D 179.46(8)
Cl3C Sb1C Cl2C 178.51(7)
Cl3C Sb1C Cl6C 88.97(6)
Cl2C Sb1C Cl6C 90.44(6)
Cl3C Sb1C Cl1C 91.69(6)
Cl2C Sb1C Cl1C 89.66(7)
Cl6C Sb1C Cl1C 88.87(6)
Cl3C Sb1C Cl4C 89.21(6)
Cl2C Sb1C Cl4C 89.43(7)
Cl6C Sb1C Cl4C 90.82(6)
Cl1C Sb1C Cl4C 179.04(7)
Cl3C Sb1C Cl5C 89.03(6)
Cl2C Sb1C Cl5C 91.58(6)
Cl6C Sb1C Cl5C 177.82(6)
Cl1C Sb1C Cl5C 90.30(6)
Cl4C Sb1C Cl5C 90.04(6)
Cl1B Sb1B Cl4B 178.74(7)
Cl1B Sb1B Cl3B 90.00(7)
Cl4B Sb1B Cl3B 90.31(8)
Cl1B Sb1B Cl6B 90.17(6)
Cl4B Sb1B Cl6B 91.04(7)
Cl3B Sb1B Cl6B 90.40(7)
Cl1B Sb1B Cl5B 89.51(6)
Cl4B Sb1B Cl5B 89.28(7)
Cl3B Sb1B Cl5B 90.07(7)
Cl6B Sb1B Cl5B 179.43(7)
Cl1B Sb1B Cl2B 91.52(6)
Cl4B Sb1B Cl2B 88.16(6)
Cl3B Sb1B Cl2B 178.47(7)
Cl6B Sb1B Cl2B 89.63(6)
Cl5B Sb1B Cl2B 89.91(6)
Cl5A Sb1A Cl4A 90.11(6)
Cl5A Sb1A Cl1A 91.46(7)
Cl4A Sb1A Cl1A 90.39(7)
Cl5A Sb1A Cl2A 90.20(6)
Cl4A Sb1A Cl2A 179.30(7)
Cl1A Sb1A Cl2A 90.23(7)
Cl5A Sb1A Cl6A 179.19(6)
Cl4A Sb1A Cl6A 90.58(6)
Cl1A Sb1A Cl6A 88.95(6)
Cl2A Sb1A Cl6A 89.10(6)
Cl5A Sb1A Cl3A 90.14(7)
Cl4A Sb1A Cl3A 89.75(7)
Cl1A Sb1A Cl3A 178.39(7)
Cl2A Sb1A Cl3A 89.63(7)
Cl6A Sb1A Cl3A 89.44(6)
C9F S1F S2F 92.7(3)
N3F S2F S1F 100.4(3)
C8F N3F S2F 114.7(6)
C7F C9F C8F 120.7(8)
C7F C9F S1F 124.7(7)
C8F C9F S1F 114.6(6)
C6F C7F C9F 116.9(11)
C6F C7F H7FA 121.6
C9F C7F H7FA 121.6
C5F C4F C8F 119.6(11)
C5F C4F H4FA 120.2
C8F C4F H4FA 120.2
C7F C6F C5F 123.6(11)
C7F C6F H6FA 118.2
C5F C6F H6FA 118.2
N3F C8F C4F 123.3(9)
N3F C8F C9F 117.5(7)
C4F C8F C9F 119.2(9)
C4F C5F C6F 119.9(10)
C4F C5F H5FA 120.0
C6F C5F H5FA 120.0
N3E S2E S1E 100.2(2)
C9E S1E S2E 92.1(3)
N3E C8E C9E 118.8(6)
N3E C8E C4E 121.2(7)
C9E C8E C4E 120.0(7)
C6E C7E C9E 117.8(8)
C6E C7E H7EA 121.1
C9E C7E H7EA 121.1
C8E N3E S2E 114.3(5)
C4E C5E C6E 122.2(8)
C4E C5E H5EA 118.9
C6E C5E H5EA 118.9
C7E C9E C8E 121.1(7)
C7E C9E S1E 124.4(6)
C8E C9E S1E 114.5(5)
C5E C4E C8E 118.0(8)
C5E C4E H4EA 121.0
C8E C4E H4EA 121.0
C7E C6E C5E 120.9(8)
C7E C6E H6EA 119.6
C5E C6E H6EA 119.6
C9D S1D S2D 91.7(2)
N3D S2D S1D 99.8(2)
C8D N3D S2D 116.7(5)
N3D C8D C4D 123.4(7)
N3D C8D C9D 116.5(6)
C4D C8D C9D 120.1(7)
C4D C5D C6D 121.3(7)
C4D C5D H5DA 119.4
C6D C5D H5DA 119.4
C7D C9D C8D 120.5(6)
C7D C9D S1D 124.1(5)
C8D C9D S1D 115.4(5)
C5D C4D C8D 118.2(7)
C5D C4D H4DA 120.9
C8D C4D H4DA 120.9
C6D C7D C9D 117.3(7)
C6D C7D H7DA 121.3
C9D C7D H7DA 121.3
C7D C6D C5D 122.6(8)
C7D C6D H6DA 118.7
C5D C6D H6DA 118.7
N3C S2C S1C 99.5(3)
C9C S1C S2C 92.5(2)
C8C N3C S2C 116.8(5)
N3C C8C C4C 123.9(7)
N3C C8C C9C 116.8(6)
C4C C8C C9C 119.3(7)
C6C C7C C9C 117.9(7)
C6C C7C H7CA 121.0
C9C C7C H7CA 121.0
C7C C6C C5C 122.1(8)
C7C C6C H6CA 118.9
C5C C6C H6CA 118.9
C4C C5C C6C 121.5(7)
C4C C5C H5CA 119.2
C6C C5C H5CA 119.2
C7C C9C C8C 120.2(6)
C7C C9C S1C 125.3(5)
C8C C9C S1C 114.5(5)
C5C C4C C8C 118.8(7)
C5C C4C H4CA 120.6
C8C C4C H4CA 120.6
C9B S1B S2B 91.9(2)
N3B S2B S1B 99.7(2)
C4B C5B C6B 120.5(7)
C4B C5B H5BA 119.8
C6B C5B H5BA 119.8
C7B C9B C8B 120.2(6)
C7B C9B S1B 124.6(5)
C8B C9B S1B 115.2(5)
C8B N3B S2B 116.1(5)
C7B C6B C5B 122.4(7)
C7B C6B H6BA 118.8
C5B C6B H6BA 118.8
C6B C7B C9B 118.3(6)
C6B C7B H7BA 120.9
C9B C7B H7BA 120.9
N3B C8B C9B 117.1(6)
N3B C8B C4B 122.9(6)
C9B C8B C4B 120.0(6)
C5B C4B C8B 118.7(6)
C5B C4B H4BA 120.6
C8B C4B H4BA 120.6
N3A S2A S1A 100.0(2)
C9A S1A S2A 92.1(2)
C7A C9A C8A 121.3(6)
C7A C9A S1A 124.3(5)
C8A C9A S1A 114.4(5)
C8A N3A S2A 115.7(4)
C5A C4A C8A 117.6(6)
C5A C4A H4AA 121.2
C8A C4A H4AA 121.2
N3A C8A C4A 122.6(6)
N3A C8A C9A 117.7(6)
C4A C8A C9A 119.7(6)
C4A C5A C6A 122.2(7)
C4A C5A H5AA 118.9
C6A C5A H5AA 118.9
C6A C7A C9A 117.0(6)
C6A C7A H7AA 121.5
C9A C7A H7AA 121.5
C7A C6A C5A 122.2(7)
C7A C6A H6AA 118.9
C5A C6A H6AA 118.9

loop_
_geom_bond_atom_site_label_1
_geom_bond_atom_site_label_2
_geom_bond_distance
Sb1D Cl3D 2.3532(19)
Sb1D Cl2D 2.3574(19)
Sb1D Cl6D 2.3597(19)
Sb1D Cl1D 2.3603(19)
Sb1D Cl5D 2.3656(17)
Sb1D Cl4D 2.3666(16)
Sb1C Cl3C 2.3616(16)
Sb1C Cl2C 2.3634(17)
Sb1C Cl6C 2.3656(15)
Sb1C Cl1C 2.3669(16)
Sb1C Cl4C 2.3686(16)
Sb1C Cl5C 2.3743(15)
Sb1B Cl1B 2.3561(17)
Sb1B Cl4B 2.3585(18)
Sb1B Cl3B 2.3601(18)
Sb1B Cl6B 2.3627(16)
Sb1B Cl5B 2.3686(16)
Sb1B Cl2B 2.3768(15)
Sb1A Cl5A 2.3552(16)
Sb1A Cl4A 2.3587(17)
Sb1A Cl1A 2.3619(18)
Sb1A Cl2A 2.3642(17)
Sb1A Cl6A 2.3686(15)
Sb1A Cl3A 2.3749(18)
S1F C9F 1.688(8)
S1F S2F 2.022(2)
S2F N3F 1.589(7)
N3F C8F 1.361(11)
C9F C7F 1.409(11)
C9F C8F 1.438(11)
C7F C6F 1.362(15)
C7F H7FA 0.9500
C4F C5F 1.356(18)
C4F C8F 1.410(11)
C4F H4FA 0.9500
C6F C5F 1.413(19)
C6F H6FA 0.9500
C5F H5FA 0.9500
S2E N3E 1.596(6)
S2E S1E 2.022(2)
S1E C9E 1.701(7)
C8E N3E 1.344(9)
C8E C9E 1.412(10)
C8E C4E 1.421(10)
C7E C6E 1.386(11)
C7E C9E 1.395(9)
C7E H7EA 0.9500
C5E C4E 1.350(11)
C5E C6E 1.412(12)
C5E H5EA 0.9500
C4E H4EA 0.9500
C6E H6EA 0.9500
S1D C9D 1.709(7)
S1D S2D 2.026(2)
S2D N3D 1.572(6)
N3D C8D 1.350(9)
C8D C4D 1.410(9)
C8D C9D 1.413(9)
C5D C4D 1.353(12)
C5D C6D 1.402(12)
C5D H5DA 0.9500
C9D C7D 1.407(10)
C4D H4DA 0.9500
C7D C6D 1.356(10)
C7D H7DA 0.9500
C6D H6DA 0.9500
S2C N3C 1.580(7)
S2C S1C 2.016(2)
S1C C9C 1.710(6)
N3C C8C 1.340(9)
C8C C4C 1.418(10)
C8C C9C 1.422(9)
C7C C6C 1.371(10)
C7C C9C 1.408(10)
C7C H7CA 0.9500
C6C C5C 1.386(12)
C6C H6CA 0.9500
C5C C4C 1.358(12)
C5C H5CA 0.9500
C4C H4CA 0.9500
S1B C9B 1.702(6)
S1B S2B 2.016(2)
S2B N3B 1.589(6)
C5B C4B 1.362(10)
C5B C6B 1.410(10)
C5B H5BA 0.9500
C9B C7B 1.404(9)
C9B C8B 1.414(8)
N3B C8B 1.332(8)
C6B C7B 1.356(10)
C6B H6BA 0.9500
C7B H7BA 0.9500
C8B C4B 1.416(9)
C4B H4BA 0.9500
S2A N3A 1.583(6)
S2A S1A 2.022(2)
S1A C9A 1.709(6)
C9A C7A 1.402(9)
C9A C8A 1.420(8)
N3A C8A 1.342(8)
C4A C5A 1.353(10)
C4A C8A 1.420(9)
C4A H4AA 0.9500
C5A C6A 1.403(10)
C5A H5AA 0.9500
C7A C6A 1.364(10)
C7A H7AA 0.9500
C6A H6AA 0.9500
